data_2218342
loop_
_publ_author_name
'Li, Xiu-Zhi'
'Qu, Zhi-Rong'

_publ_section_title
(1<i>Z</i>,1'<i>Z</i>,3<i>E</i>,3'<i>E</i>)-1,1'-Diphenyl-3,3'-[(1<i>S</i>,2<i>S</i>)-cyclohexane-1,2-diyldinitrilo]dibut-1-en-1-ol
_journal_coeditor_code BX2143
_journal_issue 6
_journal_name_full 'Acta Crystallographica Section E'
_journal_page_first o1121
_journal_paper_doi 10.1107/S1600536808014670
_journal_volume 64
_journal_year 2008
_chemical_formula_iupac 'C26 H30 N2 O2'
_chemical_formula_moiety 'C26 H30 N2 O2'
_chemical_formula_sum 'C26 H30 N2 O2'
_chemical_formula_weight 402.52
_chemical_name_systematic
;
(1<i>Z</i>,1'<i>Z</i>,3<i>E</i>,3'<i>E</i>)-1,1'-Diphenyl-3,3'-
[(1<i>S</i>,2<i>S</i>)-cyclohexane-1,2-diyldinitrilo]dibut-1-en-1-ol
;
_space_group_IT_number 19
_symmetry_cell_setting orthorhombic
_symmetry_space_group_name_Hall 'P 2ac 2ab'
_symmetry_space_group_name_H-M 'P 21 21 21'
_atom_sites_solution_hydrogens geom
_atom_sites_solution_primary direct
_atom_sites_solution_secondary difmap
_audit_creation_method SHELXL-97
_cell_angle_alpha 90.00
_cell_angle_beta 90.00
_cell_angle_gamma 90.00
_cell_formula_units_Z 4
_cell_length_a 8.9073(11)
_cell_length_b 10.1205(13)
_cell_length_c 26.476(3)
_cell_measurement_reflns_used 4136
_cell_measurement_temperature 293(2)
_cell_measurement_theta_max 27.4835
_cell_measurement_theta_min 3.0448
_cell_volume 2386.7(5)
_computing_cell_refinement 'CrystalClear (Rigaku, 2005)'
_computing_data_collection 'CrystalClear (Rigaku, 2005)'
_computing_data_reduction 'CrystalClear (Rigaku, 2005)'
_computing_molecular_graphics 'SHELXTL (Sheldrick, 2008)'
_computing_publication_material 'SHELXL97 (Sheldrick, 2008)'
_computing_structure_refinement 'SHELXL97 (Sheldrick, 2008)'
_computing_structure_solution 'SHELXS97 (Sheldrick, 2008)'
_diffrn_ambient_temperature 293(2)
_diffrn_detector_area_resol_mean 13.6612
_diffrn_measured_fraction_theta_full 0.998
_diffrn_measured_fraction_theta_max 0.998
_diffrn_measurement_device_type 'Rigaku SCXmini'
_diffrn_measurement_method \w
_diffrn_radiation_monochromator graphite
_diffrn_radiation_source 'fine-focus sealed tube'
_diffrn_radiation_type MoK\a
_diffrn_radiation_wavelength 0.71073
_diffrn_reflns_av_R_equivalents 0.0622
_diffrn_reflns_av_sigmaI/netI 0.0331
_diffrn_reflns_limit_h_max 10
_diffrn_reflns_limit_h_min -10
_diffrn_reflns_limit_k_max 12
_diffrn_reflns_limit_k_min -12
_diffrn_reflns_limit_l_max 32
_diffrn_reflns_limit_l_min -32
_diffrn_reflns_number 22130
_diffrn_reflns_theta_full 26.00
_diffrn_reflns_theta_max 26.00
_diffrn_reflns_theta_min 2.41
_exptl_absorpt_coefficient_mu 0.071
_exptl_absorpt_correction_T_max 0.990
_exptl_absorpt_correction_T_min 0.980
_exptl_absorpt_correction_type multi-scan
_exptl_absorpt_process_details '(CrystalClear; Rigaku, 2005)'
_exptl_crystal_colour colorless
_exptl_crystal_density_diffrn 1.120
_exptl_crystal_density_method 'not measured'
_exptl_crystal_description Block
_exptl_crystal_F_000 864
_exptl_crystal_size_max 0.2000
_exptl_crystal_size_mid 0.2000
_exptl_crystal_size_min 0.2000
_refine_diff_density_max 0.286
_refine_diff_density_min -0.173
_refine_ls_extinction_method none
_refine_ls_goodness_of_fit_ref 1.074
_refine_ls_hydrogen_treatment constr
_refine_ls_matrix_type full
_refine_ls_number_parameters 275
_refine_ls_number_reflns 2683
_refine_ls_number_restraints 0
_refine_ls_restrained_S_all 1.074
_refine_ls_R_factor_all 0.0852
_refine_ls_R_factor_gt 0.0606
_refine_ls_shift/su_max 0.000
_refine_ls_shift/su_mean 0.000
_refine_ls_structure_factor_coef Fsqd
_refine_ls_weighting_details 'calc w=1/[\s^2^(Fo^2^)+(0.0753P)^2^+0.2595P] where P=(Fo^2^+2Fc^2^)/3'
_refine_ls_weighting_scheme calc
_refine_ls_wR_factor_gt 0.1459
_refine_ls_wR_factor_ref 0.1592
_reflns_number_gt 1952
_reflns_number_total 2683
_reflns_threshold_expression I>2\s(I)
_cod_data_source_file bx2143.cif
_cod_data_source_block I
_cod_database_code 2218342
_cod_database_fobs_code 2218342

loop_
_symmetry_equiv_pos_as_xyz
'x, y, z'
'-x+1/2, -y, z+1/2'
'-x, y+1/2, -z+1/2'
'x+1/2, -y+1/2, -z'

loop_
_atom_site_type_symbol
_atom_site_label
_atom_site_fract_x
_atom_site_fract_y
_atom_site_fract_z
_atom_site_U_iso_or_equiv
_atom_site_adp_type
_atom_site_calc_flag
_atom_site_refinement_flags
_atom_site_occupancy
N N2 0.8242(3) 0.2435(3) 0.96116(10) 0.0576(7) Uani d . 1
C C17 0.8209(4) 0.1345(3) 0.92486(12) 0.0562(8) Uani d . 1
H H17 0.9072 0.1434 0.9021 0.067 Uiso calc R 1
N N1 0.6697(4) 0.2620(3) 0.86429(10) 0.0618(8) Uani d . 1
O O2 0.7103(3) 0.3353(2) 1.04671(9) 0.0684(7) Uani d . 1
H H2A 0.7189 0.2838 1.0230 0.103 Uiso calc R 1
C C1' 0.7786(4) 0.4406(3) 1.03675(13) 0.0582(8) Uani d . 1
C C18 0.8342(5) 0.0039(3) 0.95283(14) 0.0669(10) Uani d . 1
H H18A 0.9290 0.0014 0.9708 0.080 Uiso calc R 1
H H18B 0.7541 -0.0025 0.9776 0.080 Uiso calc R 1
C C2 0.6168(4) 0.4861(4) 0.84749(13) 0.0597(9) Uani d . 1
H H2 0.5630 0.5613 0.8564 0.072 Uiso calc R 1
C C3' 0.8907(4) 0.3615(4) 0.95676(13) 0.0571(8) Uani d . 1
C C3 0.5973(4) 0.3737(4) 0.87611(13) 0.0597(9) Uani d . 1
C C21 0.6703(6) 0.0219(4) 0.85724(15) 0.0776(12) Uani d . 1
H H21A 0.5761 0.0238 0.8389 0.093 Uiso calc R 1
H H21B 0.7512 0.0291 0.8329 0.093 Uiso calc R 1
O O1 0.7936(4) 0.3983(3) 0.79076(10) 0.0852(9) Uani d . 1
H H1 0.7875 0.3376 0.8112 0.128 Uiso calc R 1
C C16 0.6767(4) 0.1386(3) 0.89317(13) 0.0584(9) Uani d . 1
H H16 0.5899 0.1345 0.9159 0.070 Uiso calc R 1
C C4 0.7242(4) 0.6191(4) 0.77629(13) 0.0653(10) Uani d . 1
C C2' 0.8698(4) 0.4569(4) 0.99355(13) 0.0618(9) Uani d . 1
H H2' 0.9192 0.5372 0.9896 0.074 Uiso calc R 1
C C10 0.7610(4) 0.5522(4) 1.07347(14) 0.0648(9) Uani d . 1
C C23 0.9890(5) 0.3907(4) 0.91182(14) 0.0684(10) Uani d . 1
H H23A 0.9330 0.3765 0.8813 0.103 Uiso calc R 1
H H23B 1.0747 0.3332 0.9123 0.103 Uiso calc R 1
H H23C 1.0219 0.4809 0.9132 0.103 Uiso calc R 1
C C1 0.7137(4) 0.4938(4) 0.80549(13) 0.0629(9) Uani d . 1
C C22 0.4918(5) 0.3766(4) 0.92075(15) 0.0778(12) Uani d . 1
H H22A 0.5438 0.3469 0.9504 0.117 Uiso calc R 1
H H22B 0.4079 0.3194 0.9143 0.117 Uiso calc R 1
H H22C 0.4565 0.4652 0.9259 0.117 Uiso calc R 1
C C19 0.8253(5) -0.1133(4) 0.91717(15) 0.0772(11) Uani d . 1
H H19A 0.9126 -0.1136 0.8953 0.093 Uiso calc R 1
H H19B 0.8262 -0.1946 0.9366 0.093 Uiso calc R 1
C C20 0.6840(6) -0.1081(4) 0.88527(18) 0.0847(12) Uani d . 1
H H20A 0.6855 -0.1801 0.8611 0.102 Uiso calc R 1
H H20B 0.5971 -0.1197 0.9069 0.102 Uiso calc R 1
C C15 0.7371(5) 0.5242(4) 1.12405(15) 0.0771(11) Uani d . 1
H H15 0.7328 0.4368 1.1348 0.093 Uiso calc R 1
C C9 0.6005(5) 0.6985(4) 0.76822(16) 0.0787(12) Uani d . 1
H H9 0.5080 0.6744 0.7817 0.094 Uiso calc R 1
C C11 0.7644(5) 0.6836(4) 1.05852(18) 0.0824(13) Uani d . 1
H H11 0.7793 0.7047 1.0247 0.099 Uiso calc R 1
C C12 0.7458(6) 0.7824(5) 1.0933(2) 0.1040(17) Uani d . 1
H H12 0.7483 0.8701 1.0828 0.125 Uiso calc R 1
C C8 0.6128(7) 0.8127(5) 0.74050(19) 0.1055(17) Uani d . 1
H H8 0.5290 0.8658 0.7352 0.127 Uiso calc R 1
C C14 0.7197(7) 0.6255(5) 1.15854(18) 0.1006(16) Uani d . 1
H H14 0.7049 0.6065 1.1925 0.121 Uiso calc R 1
C C5 0.8588(5) 0.6560(6) 0.75543(18) 0.1002(16) Uani d . 1
H H5 0.9425 0.6022 0.7597 0.120 Uiso calc R 1
C C13 0.7242(6) 0.7548(6) 1.1424(2) 0.1062(18) Uani d . 1
H H13 0.7123 0.8232 1.1655 0.127 Uiso calc R 1
C C6 0.8718(8) 0.7720(7) 0.7282(3) 0.133(2) Uani d . 1
H H6 0.9640 0.7979 0.7150 0.160 Uiso calc R 1
C C7 0.7471(11) 0.8477(6) 0.7210(2) 0.126(2) Uani d . 1
H H7 0.7546 0.9251 0.7023 0.152 Uiso calc R 1

loop_
_atom_site_aniso_label
_atom_site_aniso_U_11
_atom_site_aniso_U_22
_atom_site_aniso_U_33
_atom_site_aniso_U_12
_atom_site_aniso_U_13
_atom_site_aniso_U_23
N2 0.0638(17) 0.0557(16) 0.0532(15) -0.0045(15) 0.0003(14) -0.0004(14)
C17 0.061(2) 0.0553(19) 0.0528(17) 0.0016(18) 0.0041(16) 0.0009(16)
N1 0.0690(19) 0.0633(18) 0.0531(15) 0.0081(17) -0.0017(15) 0.0041(14)
O2 0.0813(18) 0.0624(15) 0.0614(14) -0.0075(15) 0.0111(14) -0.0046(12)
C1' 0.062(2) 0.0504(18) 0.0618(19) -0.0020(18) -0.0071(18) 0.0042(17)
C18 0.077(3) 0.059(2) 0.065(2) 0.003(2) -0.006(2) 0.0059(18)
C2 0.063(2) 0.061(2) 0.0551(18) 0.0043(18) 0.0048(17) 0.0030(17)
C3' 0.0552(19) 0.0579(19) 0.0582(19) -0.0051(17) -0.0012(17) 0.0089(17)
C3 0.059(2) 0.070(2) 0.0505(18) 0.006(2) 0.0025(16) 0.0044(18)
C21 0.091(3) 0.073(3) 0.069(2) -0.002(2) -0.013(2) -0.011(2)
O1 0.091(2) 0.097(2) 0.0675(16) 0.0300(19) 0.0233(16) 0.0236(15)
C16 0.065(2) 0.0539(19) 0.0566(18) 0.0023(19) 0.0052(18) 0.0011(16)
C4 0.065(2) 0.077(2) 0.0537(18) -0.010(2) -0.0035(18) 0.0070(19)
C2' 0.067(2) 0.0527(19) 0.066(2) -0.0099(18) 0.0021(18) 0.0005(18)
C10 0.061(2) 0.061(2) 0.072(2) 0.0020(19) -0.0050(19) -0.0072(19)
C23 0.067(2) 0.072(2) 0.066(2) -0.007(2) 0.0063(19) 0.008(2)
C1 0.058(2) 0.074(2) 0.0565(18) 0.009(2) 0.0001(17) 0.0050(19)
C22 0.080(3) 0.083(3) 0.070(2) 0.014(2) 0.026(2) 0.014(2)
C19 0.090(3) 0.056(2) 0.086(3) 0.006(2) 0.004(2) 0.001(2)
C20 0.100(3) 0.060(2) 0.094(3) -0.001(2) -0.003(3) -0.015(2)
C15 0.082(3) 0.083(3) 0.067(2) 0.004(2) -0.005(2) -0.008(2)
C9 0.078(3) 0.083(3) 0.076(3) 0.001(2) -0.012(2) 0.020(2)
C11 0.088(3) 0.064(2) 0.095(3) 0.000(2) 0.007(3) -0.001(2)
C12 0.106(4) 0.064(3) 0.142(5) 0.002(3) 0.016(4) -0.023(3)
C8 0.136(5) 0.090(3) 0.090(3) -0.001(4) -0.018(3) 0.031(3)
C14 0.110(4) 0.114(4) 0.078(3) 0.014(4) -0.010(3) -0.030(3)
C5 0.077(3) 0.124(4) 0.100(3) -0.017(3) 0.012(3) 0.031(3)
C13 0.096(4) 0.091(4) 0.131(5) 0.001(3) 0.001(4) -0.054(4)
C6 0.120(5) 0.149(6) 0.130(5) -0.056(5) 0.021(4) 0.039(5)
C7 0.180(7) 0.099(4) 0.100(4) -0.037(5) -0.006(5) 0.034(3)

loop_
_atom_type_symbol
_atom_type_description
_atom_type_scat_dispersion_real
_atom_type_scat_dispersion_imag
_atom_type_scat_source
C C 0.0033 0.0000 'International Tables Vol C Tables 4.2.6.8 and 6.1.1.4'
H H 0.0000 0.0000 'International Tables Vol C Tables 4.2.6.8 and 6.1.1.4'
N N 0.0061 0.0000 'International Tables Vol C Tables 4.2.6.8 and 6.1.1.4'
O O 0.0106 0.0000 'International Tables Vol C Tables 4.2.6.8 and 6.1.1.4'

loop_
_geom_angle_atom_site_label_1
_geom_angle_atom_site_label_2
_geom_angle_atom_site_label_3
_geom_angle
C3' N2 C17 128.6(3)
N2 C17 C18 109.5(3)
N2 C17 C16 110.8(3)
C18 C17 C16 110.8(3)
N2 C17 H17 108.6
C18 C17 H17 108.6
C16 C17 H17 108.6
C3 N1 C16 128.2(3)
C1' O2 H2A 109.5
O2 C1' C2' 123.2(3)
O2 C1' C10 116.9(3)
C2' C1' C10 119.8(3)
C19 C18 C17 111.9(3)
C19 C18 H18A 109.2
C17 C18 H18A 109.2
C19 C18 H18B 109.2
C17 C18 H18B 109.2
H18A C18 H18B 107.9
C3 C2 C1 123.8(3)
C3 C2 H2 118.1
C1 C2 H2 118.1
N2 C3' C2' 120.1(3)
N2 C3' C23 120.1(3)
C2' C3' C23 119.8(3)
N1 C3 C2 120.5(3)
N1 C3 C22 119.9(3)
C2 C3 C22 119.6(3)
C20 C21 C16 111.5(3)
C20 C21 H21A 109.3
C16 C21 H21A 109.3
C20 C21 H21B 109.3
C16 C21 H21B 109.3
H21A C21 H21B 108.0
C1 O1 H1 109.5
N1 C16 C21 109.5(3)
N1 C16 C17 110.1(3)
C21 C16 C17 110.7(3)
N1 C16 H16 108.8
C21 C16 H16 108.8
C17 C16 H16 108.8
C5 C4 C9 118.5(4)
C5 C4 C1 119.7(4)
C9 C4 C1 121.8(4)
C3' C2' C1' 124.5(3)
C3' C2' H2' 117.8
C1' C2' H2' 117.8
C15 C10 C11 118.3(4)
C15 C10 C1' 119.3(3)
C11 C10 C1' 122.3(4)
C3' C23 H23A 109.5
C3' C23 H23B 109.5
H23A C23 H23B 109.5
C3' C23 H23C 109.5
H23A C23 H23C 109.5
H23B C23 H23C 109.5
O1 C1 C2 123.2(3)
O1 C1 C4 117.2(3)
C2 C1 C4 119.7(3)
C3 C22 H22A 109.5
C3 C22 H22B 109.5
H22A C22 H22B 109.5
C3 C22 H22C 109.5
H22A C22 H22C 109.5
H22B C22 H22C 109.5
C20 C19 C18 111.2(3)
C20 C19 H19A 109.4
C18 C19 H19A 109.4
C20 C19 H19B 109.4
C18 C19 H19B 109.4
H19A C19 H19B 108.0
C21 C20 C19 111.7(4)
C21 C20 H20A 109.3
C19 C20 H20A 109.3
C21 C20 H20B 109.3
C19 C20 H20B 109.3
H20A C20 H20B 107.9
C14 C15 C10 120.3(4)
C14 C15 H15 119.9
C10 C15 H15 119.9
C8 C9 C4 120.6(5)
C8 C9 H9 119.7
C4 C9 H9 119.7
C12 C11 C10 120.3(5)
C12 C11 H11 119.8
C10 C11 H11 119.8
C13 C12 C11 121.1(5)
C13 C12 H12 119.4
C11 C12 H12 119.4
C7 C8 C9 119.7(6)
C7 C8 H8 120.2
C9 C8 H8 120.2
C13 C14 C15 119.8(5)
C13 C14 H14 120.1
C15 C14 H14 120.1
C4 C5 C6 120.9(6)
C4 C5 H5 119.5
C6 C5 H5 119.5
C12 C13 C14 120.2(5)
C12 C13 H13 119.9
C14 C13 H13 119.9
C7 C6 C5 118.8(6)
C7 C6 H6 120.6
C5 C6 H6 120.6
C8 C7 C6 121.5(5)
C8 C7 H7 119.3
C6 C7 H7 119.3

loop_
_geom_bond_atom_site_label_1
_geom_bond_atom_site_label_2
_geom_bond_distance
N2 C3' 1.338(4)
N2 C17 1.463(4)
C17 C18 1.520(5)
C17 C16 1.535(5)
C17 H17 0.9800
N1 C3 1.339(5)
N1 C16 1.465(4)
O2 C1' 1.255(4)
O2 H2A 0.8200
C1' C2' 1.413(5)
C1' C10 1.498(5)
C18 C19 1.518(5)
C18 H18A 0.9700
C18 H18B 0.9700
C2 C3 1.378(5)
C2 C1 1.409(5)
C2 H2 0.9300
C3' C2' 1.384(5)
C3' C23 1.506(5)
C3 C22 1.510(5)
C21 C20 1.515(5)
C21 C16 1.517(5)
C21 H21A 0.9700
C21 H21B 0.9700
O1 C1 1.262(4)
O1 H1 0.8200
C16 H16 0.9800
C4 C5 1.372(6)
C4 C9 1.380(5)
C4 C1 1.488(5)
C2' H2' 0.9300
C10 C15 1.385(5)
C10 C11 1.388(5)
C23 H23A 0.9600
C23 H23B 0.9600
C23 H23C 0.9600
C22 H22A 0.9600
C22 H22B 0.9600
C22 H22C 0.9600
C19 C20 1.517(6)
C19 H19A 0.9700
C19 H19B 0.9700
C20 H20A 0.9700
C20 H20B 0.9700
C15 C14 1.382(6)
C15 H15 0.9300
C9 C8 1.374(6)
C9 H9 0.9300
C11 C12 1.370(6)
C11 H11 0.9300
C12 C13 1.341(7)
C12 H12 0.9300
C8 C7 1.350(8)
C8 H8 0.9300
C14 C13 1.377(7)
C14 H14 0.9300
C5 C6 1.382(8)
C5 H5 0.9300
C13 H13 0.9300
C6 C7 1.363(9)
C6 H6 0.9300
C7 H7 0.9300

loop_
_geom_hbond_atom_site_label_D
_geom_hbond_atom_site_label_H
_geom_hbond_atom_site_label_A
_geom_hbond_site_symmetry_A
_geom_hbond_distance_DH
_geom_hbond_distance_HA
_geom_hbond_distance_DA
_geom_hbond_angle_DHA
O2 H2A N2 . 0.82 1.93 2.650(3) 146
O1 H1 N1 . 0.82 1.91 2.629(4) 145
C19 H19A Cg3 4 0.97 2.96 3.795(5) 144

loop_
_geom_torsion_atom_site_label_1
_geom_torsion_atom_site_label_2
_geom_torsion_atom_site_label_3
_geom_torsion_atom_site_label_4
_geom_torsion
C3' N2 C17 C18 141.4(4)
C3' N2 C17 C16 -96.1(4)
N2 C17 C18 C19 177.8(3)
C16 C17 C18 C19 55.2(4)
C17 N2 C3' C2' 174.1(3)
C17 N2 C3' C23 -6.1(5)
C16 N1 C3 C2 172.3(3)
C16 N1 C3 C22 -8.4(6)
C1 C2 C3 N1 -1.4(6)
C1 C2 C3 C22 179.4(4)
C3 N1 C16 C21 141.4(4)
C3 N1 C16 C17 -96.7(4)
C20 C21 C16 N1 177.5(4)
C20 C21 C16 C17 56.0(5)
N2 C17 C16 N1 61.4(3)
C18 C17 C16 N1 -176.9(3)
N2 C17 C16 C21 -177.4(3)
C18 C17 C16 C21 -55.6(4)
N2 C3' C2' C1' -1.1(6)
C23 C3' C2' C1' 179.1(3)
O2 C1' C2' C3' 2.2(6)
C10 C1' C2' C3' -178.4(3)
O2 C1' C10 C15 30.0(5)
C2' C1' C10 C15 -149.4(4)
O2 C1' C10 C11 -148.5(4)
C2' C1' C10 C11 32.1(6)
C3 C2 C1 O1 -1.2(6)
C3 C2 C1 C4 178.6(3)
C5 C4 C1 O1 -34.7(6)
C9 C4 C1 O1 143.5(4)
C5 C4 C1 C2 145.5(4)
C9 C4 C1 C2 -36.3(5)
C17 C18 C19 C20 -54.6(5)
C16 C21 C20 C19 -55.7(5)
C18 C19 C20 C21 54.4(5)
C11 C10 C15 C14 -1.0(7)
C1' C10 C15 C14 -179.6(4)
C5 C4 C9 C8 -0.9(6)
C1 C4 C9 C8 -179.1(4)
C15 C10 C11 C12 0.6(7)
C1' C10 C11 C12 179.1(4)
C10 C11 C12 C13 0.0(9)
C4 C9 C8 C7 0.0(7)
C10 C15 C14 C13 0.8(8)
C9 C4 C5 C6 1.9(7)
C1 C4 C5 C6 -179.9(5)
C11 C12 C13 C14 -0.3(9)
C15 C14 C13 C12 -0.2(9)
C4 C5 C6 C7 -2.0(9)
C9 C8 C7 C6 0.0(10)
C5 C6 C7 C8 1.0(11)

loop_
_cod_related_entry_id
_cod_related_entry_database
_cod_related_entry_code
1 ChemSpider 30655488
